data_7052860
loop_
_publ_author_name
'Adhikary, Sirsendu Das'
'Bose, Dipayan'
'Mitra, Partha'
'Saha, Krishna Das'
'Bertolasi, Valerio'
'Dinda, Joydev'

_publ_section_title
;
 Au(i)- and Pt(ii)-N-heterocyclic carbene complexes with picoline
 functionalized benzimidazolin-2-ylidene ligands; synthesis, structures,
 electrochemistry and cytotoxicity studies
;
_journal_issue 3
_journal_name_full 'New Journal of Chemistry'
_journal_page_first 759
_journal_paper_doi 10.1039/c2nj20928d
_journal_volume 36
_journal_year 2012
_chemical_formula_sum 'C14 H13 Cl2 N3 Pt'
_chemical_formula_weight 489.26
_chemical_name_systematic
;
?
;
_space_group_IT_number 9
_symmetry_space_group_name_Hall 'C -2yc'
_symmetry_space_group_name_H-M 'C 1 c 1'
_atom_sites_solution_hydrogens geom
_atom_sites_solution_primary direct
_atom_sites_solution_secondary difmap
_audit_creation_method SHELXL-97
_cell_angle_alpha 90.00
_cell_angle_beta 99.624(2)
_cell_angle_gamma 90.00
_cell_formula_units_Z 4
_cell_length_a 15.6488(11)
_cell_length_b 13.2247(11)
_cell_length_c 7.1603(5)
_cell_measurement_temperature 293(2)
_cell_volume 1460.97(19)
_computing_structure_refinement 'SHELXL-97 (Sheldrick, 1997)'
_diffrn_ambient_temperature 293(2)
_diffrn_measured_fraction_theta_full 0.839
_diffrn_measured_fraction_theta_max 0.839
_diffrn_radiation_monochromator graphite
_diffrn_radiation_source 'fine-focus sealed tube'
_diffrn_radiation_type MoK\a
_diffrn_radiation_wavelength 0.71073
_diffrn_reflns_av_R_equivalents 0.0370
_diffrn_reflns_av_sigmaI/netI 0.0625
_diffrn_reflns_limit_h_max 19
_diffrn_reflns_limit_h_min -19
_diffrn_reflns_limit_k_max 18
_diffrn_reflns_limit_k_min -19
_diffrn_reflns_limit_l_max 10
_diffrn_reflns_limit_l_min -9
_diffrn_reflns_number 8548
_diffrn_reflns_theta_full 31.92
_diffrn_reflns_theta_max 31.92
_diffrn_reflns_theta_min 2.03
_exptl_absorpt_coefficient_mu 9.962
_exptl_crystal_density_diffrn 2.224
_exptl_crystal_density_method 'not measured'
_exptl_crystal_F_000 920
_refine_diff_density_max 0.754
_refine_diff_density_min -0.758
_refine_diff_density_rms 0.133
_refine_ls_abs_structure_details 'Flack H D (1983), Acta Cryst. A39, 876-881'
_refine_ls_abs_structure_Flack 0.011(8)
_refine_ls_extinction_method none
_refine_ls_goodness_of_fit_ref 0.884
_refine_ls_hydrogen_treatment mixed
_refine_ls_matrix_type full
_refine_ls_number_parameters 182
_refine_ls_number_reflns 3667
_refine_ls_number_restraints 2
_refine_ls_restrained_S_all 0.884
_refine_ls_R_factor_all 0.0371
_refine_ls_R_factor_gt 0.0280
_refine_ls_shift/su_max 0.000
_refine_ls_shift/su_mean 0.000
_refine_ls_structure_factor_coef Fsqd
_refine_ls_weighting_details 'calc w=1/[\s^2^(Fo^2^)+(0.0000P)^2^+0.0000P] where P=(Fo^2^+2Fc^2^)/3'
_refine_ls_weighting_scheme calc
_refine_ls_wR_factor_gt 0.0502
_refine_ls_wR_factor_ref 0.0540
_reflns_number_gt 3155
_reflns_number_total 3667
_reflns_threshold_expression >2sigma(I)
_cod_data_source_file c2nj20928d.txt
_cod_data_source_block test666
_cod_database_code 7052860

loop_
_symmetry_equiv_pos_as_xyz
'x, y, z'
'x, -y, z+1/2'
'x+1/2, y+1/2, z'
'x+1/2, -y+1/2, z+1/2'

loop_
_atom_site_label
_atom_site_type_symbol
_atom_site_fract_x
_atom_site_fract_y
_atom_site_fract_z
_atom_site_U_iso_or_equiv
_atom_site_adp_type
_atom_site_occupancy
_atom_site_symmetry_multiplicity
_atom_site_calc_flag
_atom_site_refinement_flags
Pt1 Pt 0.49943(2) 0.229558(13) 0.74654(3) 0.03166(6) Uani 1 1 d .
Cl1 Cl 0.58624(11) 0.36977(13) 0.8094(2) 0.0471(4) Uani 1 1 d .
Cl2 Cl 0.57483(11) 0.15023(14) 1.0203(2) 0.0506(4) Uani 1 1 d .
N2 N 0.3492(3) 0.2842(3) 0.4743(7) 0.0333(11) Uani 1 1 d .
N3 N 0.4161(3) 0.1103(4) 0.6961(7) 0.0325(11) Uani 1 1 d .
C3 C 0.3859(5) 0.4112(5) 0.0553(9) 0.0451(16) Uani 1 1 d .
H3 H 0.4344 0.4341 0.0087 0.054 Uiso 1 1 calc R
C2 C 0.3929(4) 0.3613(4) 0.2326(9) 0.0373(14) Uani 1 1 d .
C6 C 0.2358(4) 0.3403(5) 0.1965(9) 0.0415(15) Uani 1 1 d .
H6 H 0.1868 0.3174 0.2413 0.050 Uiso 1 1 calc R
C7 C 0.3186(4) 0.3276(4) 0.2974(8) 0.0325(13) Uani 1 1 d .
C4 C 0.3039(5) 0.4236(5) -0.0436(10) 0.0530(18) Uani 1 1 d .
H4 H 0.2964 0.4561 -0.1604 0.064 Uiso 1 1 calc R
C10 C 0.3297(4) 0.1257(4) 0.6408(8) 0.0314(12) Uani 1 1 d .
C11 C 0.2726(4) 0.0458(5) 0.6204(8) 0.0388(14) Uani 1 1 d .
H11 H 0.2134 0.0575 0.5883 0.047 Uiso 1 1 calc R
N1 N 0.4639(3) 0.3364(4) 0.3690(7) 0.0362(11) Uani 1 1 d .
C1 C 0.4363(4) 0.2895(4) 0.5137(8) 0.0302(12) Uani 1 1 d .
C14 C 0.4465(4) 0.0163(5) 0.7203(9) 0.0389(14) Uani 1 1 d .
H14 H 0.5059 0.0060 0.7541 0.047 Uiso 1 1 calc R
C13 C 0.3919(5) -0.0657(5) 0.6964(10) 0.0448(16) Uani 1 1 d .
H13 H 0.4145 -0.1308 0.7130 0.054 Uiso 1 1 calc R
C12 C 0.3034(5) -0.0517(5) 0.6478(9) 0.0452(16) Uani 1 1 d .
H12 H 0.2657 -0.1065 0.6339 0.054 Uiso 1 1 calc R
C5 C 0.2310(5) 0.3890(5) 0.0262(10) 0.0532(19) Uani 1 1 d .
H5 H 0.1767 0.3995 -0.0464 0.064 Uiso 1 1 calc R
C9 C 0.2990(4) 0.2324(4) 0.6019(9) 0.0345(13) Uani 1 1 d .
H9A H 0.2382 0.2318 0.5450 0.041 Uiso 1 1 calc R
H9B H 0.3045 0.2693 0.7204 0.041 Uiso 1 1 calc R
C8 C 0.5534(4) 0.3545(5) 0.3448(11) 0.0487(17) Uani 1 1 d .
H8A H 0.5914 0.3116 0.4295 0.073 Uiso 1 1 calc R
H8B H 0.5681 0.4240 0.3725 0.073 Uiso 1 1 calc R
H8C H 0.5597 0.3397 0.2165 0.073 Uiso 1 1 calc R

loop_
_atom_site_aniso_label
_atom_site_aniso_U_11
_atom_site_aniso_U_22
_atom_site_aniso_U_33
_atom_site_aniso_U_23
_atom_site_aniso_U_13
_atom_site_aniso_U_12
Pt1 0.02573(9) 0.03342(10) 0.03477(10) -0.0012(2) 0.00196(7) -0.0014(3)
Cl1 0.0387(8) 0.0444(9) 0.0547(10) -0.0049(7) -0.0027(7) -0.0109(7)
Cl2 0.0405(9) 0.0613(11) 0.0457(9) 0.0121(8) -0.0059(7) -0.0079(8)
N2 0.031(3) 0.034(3) 0.034(3) -0.003(2) 0.003(2) 0.000(2)
N3 0.031(3) 0.037(3) 0.030(2) 0.004(2) 0.006(2) 0.003(2)
C3 0.064(5) 0.036(4) 0.036(3) 0.006(3) 0.008(3) -0.007(3)
C2 0.048(4) 0.027(3) 0.037(3) -0.001(2) 0.009(3) -0.001(3)
C6 0.037(3) 0.035(3) 0.049(4) 0.001(3) -0.002(3) -0.001(3)
C7 0.036(3) 0.027(3) 0.032(3) -0.003(2) 0.000(2) 0.002(2)
C4 0.076(5) 0.041(4) 0.038(4) 0.008(3) 0.001(4) 0.006(4)
C10 0.033(3) 0.036(3) 0.026(3) 0.005(2) 0.007(2) -0.002(2)
C11 0.034(3) 0.043(4) 0.037(3) 0.007(3) 0.002(3) -0.006(3)
N1 0.033(3) 0.037(3) 0.039(3) 0.002(2) 0.008(2) -0.002(2)
C1 0.031(3) 0.030(3) 0.030(3) -0.007(2) 0.005(2) 0.003(2)
C14 0.040(4) 0.040(4) 0.036(3) 0.004(3) 0.006(3) 0.004(3)
C13 0.055(4) 0.038(4) 0.042(4) 0.005(3) 0.009(3) 0.001(3)
C12 0.047(4) 0.042(4) 0.044(4) 0.007(3) 0.000(3) -0.013(3)
C5 0.061(5) 0.042(4) 0.051(4) 0.005(3) -0.007(4) 0.015(4)
C9 0.029(3) 0.035(3) 0.040(3) 0.003(3) 0.009(3) 0.001(3)
C8 0.042(4) 0.049(4) 0.059(4) 0.003(3) 0.019(3) -0.004(3)

loop_
_atom_type_symbol
_atom_type_description
_atom_type_scat_dispersion_real
_atom_type_scat_dispersion_imag
_atom_type_scat_source
C C 0.0033 0.0016 'International Tables Vol C Tables 4.2.6.8 and 6.1.1.4'
H H 0.0000 0.0000 'International Tables Vol C Tables 4.2.6.8 and 6.1.1.4'
N N 0.0061 0.0033 'International Tables Vol C Tables 4.2.6.8 and 6.1.1.4'
Pt Pt -1.7033 8.3905 'International Tables Vol C Tables 4.2.6.8 and 6.1.1.4'
Cl Cl 0.1484 0.1585 'International Tables Vol C Tables 4.2.6.8 and 6.1.1.4'

loop_
_geom_angle_atom_site_label_1
_geom_angle_atom_site_label_2
_geom_angle_atom_site_label_3
_geom_angle
C1 Pt1 N3 86.9(2)
C1 Pt1 Cl1 92.17(17)
N3 Pt1 Cl1 176.33(14)
C1 Pt1 Cl2 177.44(16)
N3 Pt1 Cl2 91.10(14)
Cl1 Pt1 Cl2 89.94(6)
C1 N2 C7 110.4(5)
C1 N2 C9 121.4(5)
C7 N2 C9 128.1(5)
C14 N3 C10 119.6(5)
C14 N3 Pt1 119.7(4)
C10 N3 Pt1 120.7(4)
C4 C3 C2 116.4(6)
N1 C2 C7 107.6(5)
N1 C2 C3 132.2(6)
C7 C2 C3 120.2(6)
C5 C6 C7 115.4(6)
C6 C7 C2 123.1(6)
C6 C7 N2 132.1(6)
C2 C7 N2 104.8(5)
C3 C4 C5 121.8(6)
N3 C10 C11 120.8(6)
N3 C10 C9 117.8(5)
C11 C10 C9 121.4(6)
C10 C11 C12 119.9(6)
C1 N1 C2 109.3(5)
C1 N1 C8 127.4(5)
C2 N1 C8 123.2(5)
N1 C1 N2 107.9(5)
N1 C1 Pt1 131.6(4)
N2 C1 Pt1 120.5(4)
N3 C14 C13 121.3(6)
C14 C13 C12 120.1(6)
C11 C12 C13 118.2(6)
C6 C5 C4 123.1(7)
N2 C9 C10 111.5(5)

loop_
_geom_bond_atom_site_label_1
_geom_bond_atom_site_label_2
_geom_bond_distance
Pt1 C1 1.958(6)
Pt1 N3 2.039(5)
Pt1 Cl1 2.2982(16)
Pt1 Cl2 2.3581(16)
N2 C1 1.347(8)
N2 C7 1.399(7)
N2 C9 1.470(8)
N3 C14 1.332(8)
N3 C10 1.360(7)
C3 C4 1.368(10)
C3 C2 1.418(8)
C2 N1 1.391(8)
C2 C7 1.395(8)
C6 C5 1.370(9)
C6 C7 1.385(8)
C4 C5 1.396(11)
C10 C11 1.375(8)
C10 C9 1.502(8)
C11 C12 1.379(9)
N1 C1 1.340(7)
N1 C8 1.460(7)
C14 C13 1.374(9)
C13 C12 1.383(10)
